data_4305622
loop_
_publ_author_name
'Fatima Zohra Chiboub Fellah'
'Jean-Pierre Costes'
'Fran\,coise Dahan'
'Carine Duhayon'
'Ghenadie Novitchi'
'Jean-Pierre Tuchagues'
'Laure Vendier'

_publ_contact_author
;
Costes Jean-Pierre
;
_publ_contact_author_address
;
Laboratoire de Chimie de Coordination
205 Route de Narbonne
31077 Toulouse Cedex 04
;
_publ_contact_author_email jean-pierre.costes@lcc-toulouse.fr
_publ_section_title
;
Di- and Triheteronuclear Cu-Gd and Cu-Gd-Cu Complexes with
Dissymmetric Double Bridge
;
_journal_name_full 'Inorganic Chemistry'
_journal_page_first 6444
_journal_page_last 6451
_journal_paper_doi 10.1021/ic800599r
_journal_volume 47
_journal_year 2008
_chemical_absolute_configuration unk
_chemical_compound_source 'synthesis as described'
_chemical_formula_moiety 'C30 H32 Cl Cu2 Gd1 N6 O8,2(CL)'
_chemical_formula_sum 'C30 H32 Cl3 Cu2 Gd N6 O8'
_chemical_formula_weight 995.3
_chemical_name_systematic
;
 ?
;
_space_group_IT_number 18
_symmetry_cell_setting orthorhombic
_symmetry_Int_Tables_number 18
_symmetry_space_group_name_Hall 'P 2 2ab'
_symmetry_space_group_name_H-M 'P 21 21 2'
_atom_sites_solution_hydrogens geom
_atom_sites_solution_primary direct
_atom_sites_solution_secondary difmap
_cell_angle_alpha 90
_cell_angle_beta 90
_cell_angle_gamma 90
_cell_formula_units_Z 2
_cell_length_a 14.760(3)
_cell_length_b 15.749(3)
_cell_length_c 8.2992(17)
_cell_measurement_reflns_used 8000
_cell_measurement_temperature 180
_cell_measurement_theta_max 26.05
_cell_measurement_theta_min 1.65
_cell_measurement_wavelength 0.71073
_cell_volume 1929.2(7)
_computing_cell_refinement 'Stoe IPDS software (Stoe, 1996)'
_computing_data_collection 'Stoe IPDS software (Stoe, 1996)'
_computing_data_reduction 'XRED (Stoe, 1.08, 1996)'
_computing_molecular_graphics 'Ortep-3 for Windows (Farrugia, 1997)'
_computing_publication_material 'WinGX publication routines (Farrugia, 1999)'
_computing_structure_refinement 'SHELXL-97 (Sheldrick, 1997)'
_computing_structure_solution 'SIR92 (Giacovazzo et al, 1993)'
_diffrn_ambient_temperature 180
_diffrn_measured_fraction_theta_full 0.999
_diffrn_measured_fraction_theta_max 0.999
_diffrn_measurement_device 'Stoe IPDS'
_diffrn_measurement_method \f
_diffrn_radiation_monochromator graphite
_diffrn_radiation_source 'fine-focus sealed tube'
_diffrn_radiation_type MoK\a
_diffrn_radiation_wavelength 0.71073
_diffrn_reflns_av_R_equivalents 0.3139
_diffrn_reflns_av_unetI/netI 0.1951
_diffrn_reflns_limit_h_max 17
_diffrn_reflns_limit_h_min -17
_diffrn_reflns_limit_k_max 18
_diffrn_reflns_limit_k_min -18
_diffrn_reflns_limit_l_max 9
_diffrn_reflns_limit_l_min -9
_diffrn_reflns_number 18084
_diffrn_reflns_theta_full 25.35
_diffrn_reflns_theta_max 25.35
_diffrn_reflns_theta_min 2.45
_diffrn_standards_decay_% 0.1
_diffrn_standards_interval_time 4
_diffrn_standards_number 200
_exptl_absorpt_coefficient_mu 3.052
_exptl_absorpt_correction_T_max 0.918
_exptl_absorpt_correction_T_min 0.695
_exptl_absorpt_correction_type refdelf
_exptl_absorpt_process_details
;
        (See: Walker, N. & Stuart, D. (1983) Acta Cryst. A39, 158-166)
;
_exptl_crystal_colour blue
_exptl_crystal_density_diffrn 1.713
_exptl_crystal_density_method 'not measured'
_exptl_crystal_description platelet
_exptl_crystal_F_000 982
_exptl_crystal_size_max 0.125
_exptl_crystal_size_mid 0.125
_exptl_crystal_size_min 0.025
_refine_diff_density_max 2.961
_refine_diff_density_min -2.848
_refine_diff_density_rms 0.206
_refine_ls_abs_structure_details 'Flack H D (1983), Acta Cryst. A39, 876-881'
_refine_ls_abs_structure_Flack 0.07(4)
_refine_ls_extinction_method none
_refine_ls_goodness_of_fit_ref 0.872
_refine_ls_hydrogen_treatment constr
_refine_ls_matrix_type full
_refine_ls_number_parameters 199
_refine_ls_number_reflns 3529
_refine_ls_number_restraints 0
_refine_ls_restrained_S_all 0.872
_refine_ls_R_factor_all 0.117
_refine_ls_R_factor_gt 0.0819
_refine_ls_shift/su_max 0.011
_refine_ls_shift/su_mean 0.001
_refine_ls_structure_factor_coef Fsqd
_refine_ls_weighting_details 'calc w=1/[\s^2^(Fo^2^)+(0.0619P)^2^+0.0000P] where P=(Fo^2^+2Fc^2^)/3'
_refine_ls_weighting_scheme calc
_refine_ls_wR_factor_gt 0.1663
_refine_ls_wR_factor_ref 0.1809
_reflns_number_gt 2030
_reflns_number_total 3529
_reflns_threshold_expression >2\s(I)
_cod_data_source_file ic800599r-file004_1.cif
_cod_data_source_block 7
_cod_original_cell_volume 1929.3(7)
_cod_database_code 4305622

loop_
_symmetry_equiv_pos_as_xyz
'x, y, z'
'-x, -y, z'
'x+1/2, -y+1/2, -z'
'-x+1/2, y+1/2, -z'

loop_
_atom_site_label
_atom_site_type_symbol
_atom_site_fract_x
_atom_site_fract_y
_atom_site_fract_z
_atom_site_U_iso_or_equiv
_atom_site_adp_type
_atom_site_occupancy
_atom_site_symmetry_multiplicity
_atom_site_calc_flag
_atom_site_refinement_flags
_atom_site_disorder_assembly
_atom_site_disorder_group
C1 C -0.2821(14) -0.1274(13) 0.385(2) 0.068(5) Uani 1 1 d . . .
H1 H -0.3082 -0.0814 0.4376 0.082 Uiso 1 1 calc R . .
C2 C -0.3280(14) -0.1834(13) 0.287(2) 0.075(5) Uani 1 1 d . . .
H2 H -0.3898 -0.1861 0.2652 0.09 Uiso 1 1 calc R . .
C3 C -0.2596(15) -0.2345(10) 0.228(2) 0.075(6) Uani 1 1 d . . .
H3 H -0.2686 -0.2782 0.1538 0.091 Uiso 1 1 calc R . .
C4 C -0.1793(15) -0.2139(10) 0.2887(18) 0.063(5) Uani 1 1 d . . .
C5 C -0.0956(18) -0.2514(9) 0.2625(19) 0.073(6) Uani 1 1 d . . .
H5 H -0.0968 -0.2966 0.1905 0.088 Uiso 1 1 calc R . .
C6 C 0.0594(15) -0.2913(13) 0.263(3) 0.086(6) Uani 1 1 d . . .
H6A H 0.0824 -0.3241 0.3526 0.103 Uiso 1 1 calc R . .
H6B H 0.0375 -0.3305 0.1814 0.103 Uiso 1 1 calc R . .
C7 C 0.127(2) -0.2429(16) 0.200(2) 0.106(9) Uani 1 1 d . . .
H7A H 0.1076 -0.2149 0.1016 0.127 Uiso 1 1 calc R . .
H7B H 0.1802 -0.277 0.1772 0.127 Uiso 1 1 calc R . .
C8 C 0.228(2) -0.1562(14) 0.369(3) 0.100(9) Uani 1 1 d . . .
H8 H 0.2702 -0.1805 0.3002 0.12 Uiso 1 1 calc R . .
C9 C 0.3493(14) -0.0860(13) 0.525(3) 0.100(3) Uani 1 1 d . . .
H9 H 0.3912 -0.1055 0.4499 0.12 Uiso 1 1 calc R . .
C10 C 0.3845(15) -0.0445(12) 0.652(3) 0.100(3) Uani 1 1 d . . .
H10 H 0.4469 -0.042 0.6663 0.12 Uiso 1 1 calc R . .
C11 C 0.3299(11) -0.0071(13) 0.757(3) 0.100(3) Uani 1 1 d . . .
H11 H 0.3523 0.0269 0.8399 0.12 Uiso 1 1 calc R . .
C12 C 0.2356(13) -0.0216(12) 0.738(3) 0.100(3) Uani 1 1 d . . .
C13 C 0.1972(15) -0.0696(14) 0.606(3) 0.100(3) Uani 1 1 d . . .
C14 C 0.2658(14) -0.1025(14) 0.493(3) 0.100(3) Uani 1 1 d . . .
C15 C 0.2038(16) 0.0439(16) 1.000(2) 0.126(10) Uani 1 1 d . . .
H15A H 0.2145 0.1038 0.9898 0.189 Uiso 1 1 calc R . .
H15B H 0.2588 0.016 1.0319 0.189 Uiso 1 1 calc R . .
H15C H 0.1578 0.0342 1.0796 0.189 Uiso 1 1 calc R . .
N1 N -0.1992(11) -0.1476(11) 0.3931(17) 0.067(4) Uani 1 1 d . . .
H1A H -0.1603 -0.1234 0.4551 0.08 Uiso 1 1 calc R . .
N2 N -0.0178(12) -0.2351(8) 0.3189(15) 0.066(4) Uani 1 1 d . . .
N3 N 0.1467(16) -0.1753(14) 0.340(2) 0.096(6) Uani 1 1 d . . .
O1 O 0.1115(8) -0.0759(7) 0.6026(11) 0.056(3) Uani 1 1 d . . .
O2 O -0.0568(7) -0.1157(6) 0.6017(10) 0.053(3) Uani 1 1 d . . .
O3 O 0.1736(10) 0.0097(9) 0.8444(12) 0.083(4) Uani 1 1 d . . .
O4 O -0.0092(12) 0.1005(7) 0.9591(10) 0.086(4) Uani 1 1 d . . .
Cl1 Cl 0.9281(3) 0.7337(3) 0.8538(5) 0.0676(12) Uani 1 1 d . . .
Cl2 Cl 0 0 0.2863(5) 0.0664(14) Uani 1 2 d S . .
Cu2 Cu 0.04185(14) -0.14523(12) 0.45269(19) 0.0573(5) Uani 1 1 d . . .
Gd1 Gd 0 0 0.73836(10) 0.0512(3) Uani 1 2 d S . .

loop_
_atom_site_aniso_label
_atom_site_aniso_U_11
_atom_site_aniso_U_22
_atom_site_aniso_U_33
_atom_site_aniso_U_23
_atom_site_aniso_U_13
_atom_site_aniso_U_12
C1 0.058(13) 0.055(12) 0.092(12) 0.005(10) -0.034(10) 0.002(10)
C2 0.066(12) 0.066(12) 0.092(12) 0.012(10) -0.010(10) 0.007(11)
C3 0.107(16) 0.041(9) 0.079(11) 0.004(9) -0.048(12) -0.025(11)
C4 0.108(16) 0.028(8) 0.053(10) 0.007(7) -0.003(10) 0.002(11)
C5 0.17(2) 0.032(8) 0.021(8) -0.003(7) 0.007(11) 0.013(11)
C6 0.096(15) 0.068(12) 0.094(12) -0.026(12) 0.033(13) 0.007(13)
C7 0.15(2) 0.110(19) 0.057(12) -0.009(12) 0.012(12) 0.06(2)
C8 0.11(2) 0.048(13) 0.140(19) 0.015(14) 0.065(17) 0.035(16)
C9 0.048(4) 0.055(5) 0.197(10) 0.033(7) -0.023(6) -0.002(4)
C10 0.048(4) 0.055(5) 0.197(10) 0.033(7) -0.023(6) -0.002(4)
C11 0.048(4) 0.055(5) 0.197(10) 0.033(7) -0.023(6) -0.002(4)
C12 0.048(4) 0.055(5) 0.197(10) 0.033(7) -0.023(6) -0.002(4)
C13 0.048(4) 0.055(5) 0.197(10) 0.033(7) -0.023(6) -0.002(4)
C14 0.048(4) 0.055(5) 0.197(10) 0.033(7) -0.023(6) -0.002(4)
C15 0.15(2) 0.120(19) 0.112(15) -0.022(14) -0.103(16) 0.002(18)
N1 0.066(11) 0.054(9) 0.081(9) -0.005(8) -0.004(7) -0.005(10)
N2 0.081(13) 0.050(8) 0.068(7) -0.012(6) -0.020(8) 0.013(9)
N3 0.103(16) 0.108(17) 0.079(10) 0.005(10) 0.017(10) 0.038(15)
O1 0.062(8) 0.043(6) 0.063(6) 0.019(5) 0.001(5) 0.005(6)
O2 0.055(7) 0.044(6) 0.061(6) 0.005(4) -0.012(5) 0.002(6)
O3 0.109(10) 0.054(8) 0.086(6) 0.001(7) -0.047(7) -0.035(9)
O4 0.130(11) 0.055(6) 0.072(5) -0.011(5) 0.004(9) -0.046(9)
Cl1 0.079(3) 0.049(2) 0.075(2) -0.0061(19) 0.008(2) -0.011(2)
Cl2 0.096(4) 0.047(2) 0.057(2) 0 0 -0.001(4)
Cu2 0.0622(12) 0.0499(10) 0.0600(10) -0.0037(9) 0.0025(8) 0.0075(11)
Gd1 0.0606(6) 0.0407(5) 0.0524(5) 0 0 -0.0144(6)

loop_
_atom_type_symbol
_atom_type_description
_atom_type_scat_dispersion_real
_atom_type_scat_dispersion_imag
_atom_type_scat_source
C C 0.0033 0.0016 'International Tables Vol C Tables 4.2.6.8 and 6.1.1.4'
H H 0 0 'International Tables Vol C Tables 4.2.6.8 and 6.1.1.4'
N N 0.0061 0.0033 'International Tables Vol C Tables 4.2.6.8 and 6.1.1.4'
O O 0.0106 0.006 'International Tables Vol C Tables 4.2.6.8 and 6.1.1.4'
Cl Cl 0.1484 0.1585 'International Tables Vol C Tables 4.2.6.8 and 6.1.1.4'
Cu Cu 0.3201 1.2651 'International Tables Vol C Tables 4.2.6.8 and 6.1.1.4'
Gd Gd -0.1653 3.9035 'International Tables Vol C Tables 4.2.6.8 and 6.1.1.4'

loop_
_geom_angle_atom_site_label_1
_geom_angle_atom_site_label_2
_geom_angle_atom_site_label_3
_geom_angle
_geom_angle_site_symmetry_1
_geom_angle_site_symmetry_3
_geom_angle_publ_flag
N1 C1 C2 110.2(19) . . ?
C1 C2 C3 102.9(17) . . ?
C4 C3 C2 112.0(16) . . ?
C3 C4 C5 129.1(17) . . ?
C3 C4 N1 103.4(18) . . ?
C5 C4 N1 127.3(19) . . ?
N2 C5 C4 131.6(16) . . ?
C7 C6 N2 110.1(18) . . ?
C6 C7 N3 103.2(16) . . ?
N3 C8 C14 130(2) . . ?
C14 C9 C10 129(3) . . ?
C11 C10 C9 120(2) . . ?
C10 C11 C12 117(2) . . ?
O3 C12 C11 122(2) . . ?
O3 C12 C13 114.6(16) . . ?
C11 C12 C13 124(3) . . ?
O1 C13 C12 117(2) . . ?
O1 C13 C14 130(2) . . ?
C12 C13 C14 113.3(19) . . ?
C9 C14 C8 129(3) . . ?
C9 C14 C13 117(3) . . ?
C8 C14 C13 113.1(19) . . ?
C1 N1 C4 111.1(17) . . ?
C5 N2 C6 116.7(15) . . ?
C5 N2 Cu2 138.3(13) . . ?
C6 N2 Cu2 104.7(13) . . ?
C8 N3 C7 118(2) . . ?
C8 N3 Cu2 129.0(18) . . ?
C7 N3 Cu2 112.4(17) . . ?
C13 O1 Cu2 125.7(15) . . ?
C13 O1 Gd1 130.9(15) . . ?
Cu2 O1 Gd1 103.0(5) . . ?
Cu2 O2 Gd1 103.1(5) . . ?
C12 O3 C15 119.9(17) . . ?
C12 O3 Gd1 113.8(10) . . ?
C15 O3 Gd1 126.3(13) . . ?
Cu2 Cl2 Cu2 119.53(16) 2 . ?
N3 Cu2 O1 91.5(8) . . ?
N3 Cu2 O2 171.1(6) . . ?
O1 Cu2 O2 81.8(4) . . ?
N3 Cu2 N2 84.7(9) . . ?
O1 Cu2 N2 169.1(5) . . ?
O2 Cu2 N2 101.0(6) . . ?
N3 Cu2 Cl2 98.3(6) . . ?
O1 Cu2 Cl2 88.4(3) . . ?
O2 Cu2 Cl2 87.3(3) . . ?
N2 Cu2 Cl2 102.2(4) . . ?
N3 Cu2 Gd1 132.8(8) . . ?
O1 Cu2 Gd1 42.5(3) . . ?
O2 Cu2 Gd1 42.0(3) . . ?
N2 Cu2 Gd1 142.5(5) . . ?
Cl2 Cu2 Gd1 75.26(8) . . ?
O2 Gd1 O2 121.0(5) . 2 ?
O2 Gd1 O1 84.9(3) . 2 ?
O2 Gd1 O1 67.2(4) 2 2 ?
O2 Gd1 O1 67.2(4) . . ?
O2 Gd1 O1 84.9(3) 2 . ?
O1 Gd1 O1 122.0(4) 2 . ?
O2 Gd1 O4 82.9(3) . 2 ?
O2 Gd1 O4 150.2(4) 2 2 ?
O1 Gd1 O4 137.8(5) 2 2 ?
O1 Gd1 O4 89.5(4) . 2 ?
O2 Gd1 O4 150.2(4) . . ?
O2 Gd1 O4 82.9(3) 2 . ?
O1 Gd1 O4 89.5(4) 2 . ?
O1 Gd1 O4 137.8(5) . . ?
O4 Gd1 O4 81.9(5) 2 . ?
O2 Gd1 O3 123.2(4) . . ?
O2 Gd1 O3 76.8(4) 2 . ?
O1 Gd1 O3 142.8(4) 2 . ?
O1 Gd1 O3 61.2(4) . . ?
O4 Gd1 O3 74.9(5) 2 . ?
O4 Gd1 O3 76.8(5) . . ?
O2 Gd1 O3 76.8(4) . 2 ?
O2 Gd1 O3 123.2(4) 2 2 ?
O1 Gd1 O3 61.2(4) 2 2 ?
O1 Gd1 O3 142.8(4) . 2 ?
O4 Gd1 O3 76.8(5) 2 2 ?
O4 Gd1 O3 74.9(5) . 2 ?
O3 Gd1 O3 142.2(5) . 2 ?
O2 Gd1 Cu2 34.8(3) . . ?
O2 Gd1 Cu2 97.2(2) 2 . ?
O1 Gd1 Cu2 97.9(2) 2 . ?
O1 Gd1 Cu2 34.5(3) . . ?
O4 Gd1 Cu2 94.5(3) 2 . ?
O4 Gd1 Cu2 172.0(4) . . ?
O3 Gd1 Cu2 95.4(3) . . ?
O3 Gd1 Cu2 111.4(3) 2 . ?
O2 Gd1 Cu2 97.2(2) . 2 ?
O2 Gd1 Cu2 34.8(3) 2 2 ?
O1 Gd1 Cu2 34.5(3) 2 2 ?
O1 Gd1 Cu2 97.9(2) . 2 ?
O4 Gd1 Cu2 172.0(4) 2 2 ?
O4 Gd1 Cu2 94.5(3) . 2 ?
O3 Gd1 Cu2 111.4(3) . 2 ?
O3 Gd1 Cu2 95.4(3) 2 2 ?
Cu2 Gd1 Cu2 89.96(7) . 2 ?

loop_
_geom_bond_atom_site_label_1
_geom_bond_atom_site_label_2
_geom_bond_distance
_geom_bond_site_symmetry_2
_geom_bond_publ_flag
C1 N1 1.27(2) . ?
C1 C2 1.38(2) . ?
C2 C3 1.38(3) . ?
C3 C4 1.33(3) . ?
C4 C5 1.39(3) . ?
C4 N1 1.39(2) . ?
C5 N2 1.27(3) . ?
C6 C7 1.36(3) . ?
C6 N2 1.52(2) . ?
C7 N3 1.60(3) . ?
C8 N3 1.26(3) . ?
C8 C14 1.44(4) . ?
C9 C14 1.29(3) . ?
C9 C10 1.35(3) . ?
C10 C11 1.33(3) . ?
C11 C12 1.42(3) . ?
C12 O3 1.36(2) . ?
C12 C13 1.45(3) . ?
C13 O1 1.27(2) . ?
C13 C14 1.47(3) . ?
C15 O3 1.467(18) . ?
N2 Cu2 2.002(15) . ?
N3 Cu2 1.87(2) . ?
O1 Cu2 1.949(11) . ?
O1 Gd1 2.325(11) . ?
O2 Cu2 1.966(11) . ?
O2 Gd1 2.305(10) . ?
O3 Gd1 2.714(13) . ?
O4 Gd1 2.425(9) . ?
Cl2 Cu2 2.742(3) 2 ?
Cl2 Cu2 2.742(3) . ?
Cu2 Gd1 3.3517(19) . ?
Gd1 O2 2.305(10) 2 ?
Gd1 O1 2.325(11) 2 ?
Gd1 O4 2.425(9) 2 ?
Gd1 O3 2.714(13) 2 ?
Gd1 Cu2 3.3517(19) 2 ?
